data_4514951
loop_
_publ_author_name
'Chaudhari, Prakash D.'
'Hong, Bor-Cherng'
'Wen, Chao-Lin'
'Lee, Gene-Hsiang'

_publ_section_title
;
 Asymmetric Synthesis of Spirocyclopentane Oxindoles Containing Four
 Consecutive Stereocenters and Quaternary \a-Nitro Esters via
 Organocatalytic Enantioselective Michael-Michael Cascade Reactions.
;
_journal_issue 1
_journal_name_full 'ACS omega'
_journal_page_first 655
_journal_page_last 667
_journal_paper_doi 10.1021/acsomega.8b03049
_journal_volume 4
_journal_year 2019
_chemical_absolute_configuration ad
_chemical_formula_sum 'C20 H18 Br N3 O5'
_chemical_formula_weight 460.28
_space_group_crystal_system orthorhombic
_space_group_IT_number 19
_space_group_name_Hall 'P 2ac 2ab'
_space_group_name_H-M_alt 'P 21 21 21'
_symmetry_space_group_name_Hall 'P 2ac 2ab'
_symmetry_space_group_name_H-M 'P 21 21 21'
_atom_sites_solution_hydrogens geom
_audit_creation_method SHELXL-2014/7
_cell_angle_alpha 90
_cell_angle_beta 90
_cell_angle_gamma 90
_cell_formula_units_Z 4
_cell_length_a 5.88470(10)
_cell_length_b 10.0526(2)
_cell_length_c 31.9302(7)
_cell_measurement_reflns_used 9919
_cell_measurement_temperature 200(2)
_cell_measurement_theta_max 75.04
_cell_measurement_theta_min 2.77
_cell_volume 1888.88(6)
_computing_cell_refinement 'Bruker SAINT'
_computing_data_collection 'Bruker APEX3'
_computing_data_reduction 'Bruker SAINT'
_computing_molecular_graphics 'Bruker SHELXTL'
_computing_publication_material 'Bruker SHELXTL'
_computing_structure_refinement 'SHELXL-2014/7 (Sheldrick, 2014)'
_computing_structure_solution 'SHELXS-97 (Sheldrick 2008)'
_diffrn_ambient_temperature 200(2)
_diffrn_measured_fraction_theta_full 0.995
_diffrn_measured_fraction_theta_max 0.995
_diffrn_measurement_device_type 'Bruker D8 VENTURE'
_diffrn_measurement_method '\f and \w scans'
_diffrn_radiation_type CuK\a
_diffrn_radiation_wavelength 1.54178
_diffrn_reflns_av_R_equivalents 0.0190
_diffrn_reflns_av_unetI/netI 0.0238
_diffrn_reflns_Laue_measured_fraction_full 0.995
_diffrn_reflns_Laue_measured_fraction_max 0.995
_diffrn_reflns_limit_h_max 6
_diffrn_reflns_limit_h_min -7
_diffrn_reflns_limit_k_max 12
_diffrn_reflns_limit_k_min -12
_diffrn_reflns_limit_l_max 39
_diffrn_reflns_limit_l_min -39
_diffrn_reflns_number 10463
_diffrn_reflns_point_group_measured_fraction_full 0.994
_diffrn_reflns_point_group_measured_fraction_max 0.990
_diffrn_reflns_theta_full 67.679
_diffrn_reflns_theta_max 74.982
_diffrn_reflns_theta_min 2.768
_exptl_absorpt_coefficient_mu 3.314
_exptl_absorpt_correction_T_max 0.7539
_exptl_absorpt_correction_T_min 0.5660
_exptl_absorpt_correction_type multi-scan
_exptl_absorpt_process_details 'SADABS (Bruker, 2016)'
_exptl_crystal_colour colourless
_exptl_crystal_density_diffrn 1.619
_exptl_crystal_description needle
_exptl_crystal_F_000 936
_exptl_crystal_size_max 0.271
_exptl_crystal_size_mid 0.095
_exptl_crystal_size_min 0.081
_refine_diff_density_max 0.414
_refine_diff_density_min -0.293
_refine_diff_density_rms 0.043
_refine_ls_abs_structure_details
; 
 Flack x determined using 1548 quotients [(I+)-(I-)]/[(I+)+(I-)] 
 (Parsons, Flack and Wagner, Acta Cryst. B69 (2013) 249-259). 
;
_refine_ls_abs_structure_Flack 0.030(5)
_refine_ls_extinction_method none
_refine_ls_goodness_of_fit_ref 1.091
_refine_ls_hydrogen_treatment constr
_refine_ls_matrix_type full
_refine_ls_number_parameters 263
_refine_ls_number_reflns 3864
_refine_ls_number_restraints 0
_refine_ls_restrained_S_all 1.091
_refine_ls_R_factor_all 0.0232
_refine_ls_R_factor_gt 0.0230
_refine_ls_shift/su_max 0.003
_refine_ls_shift/su_mean 0.000
_refine_ls_structure_factor_coef Fsqd
_refine_ls_weighting_details 'w=1/[\s^2^(Fo^2^)+(0.0282P)^2^+0.4775P] where P=(Fo^2^+2Fc^2^)/3'
_refine_ls_weighting_scheme calc
_refine_ls_wR_factor_gt 0.0591
_refine_ls_wR_factor_ref 0.0592
_reflns_Friedel_coverage 0.698
_reflns_Friedel_fraction_full 0.992
_reflns_Friedel_fraction_max 0.983
_reflns_number_gt 3832
_reflns_number_total 3864
_reflns_threshold_expression 'I > 2\s(I)'
_cod_data_source_file ao8b03049_si_011.cif
_cod_data_source_block ic18876
_cod_database_code 4514951
_shelx_shelxl_version_number 2014/7
_shelx_space_group_comment
; 
The symmetry employed for this shelxl refinement is uniquely defined 
by the following loop, which should always be used as a source of 
symmetry information in preference to the above space-group names. 
They are only intended as comments. 
;
_shelx_estimated_absorpt_t_min 0.467
_shelx_estimated_absorpt_t_max 0.775

loop_
_space_group_symop_operation_xyz
'x, y, z'
'-x+1/2, -y, z+1/2'
'-x, y+1/2, -z+1/2'
'x+1/2, -y+1/2, -z'

loop_
_atom_site_label
_atom_site_type_symbol
_atom_site_fract_x
_atom_site_fract_y
_atom_site_fract_z
_atom_site_U_iso_or_equiv
_atom_site_adp_type
_atom_site_occupancy
_atom_site_site_symmetry_order
_atom_site_calc_flag
_atom_site_refinement_flags_posn
_atom_site_refinement_flags_adp
Br1 Br 1.17364(5) 0.50834(3) 0.98409(2) 0.03705(9) Uani 1 1 d . .
O1 O 0.4396(4) 1.07283(19) 0.81275(7) 0.0420(5) Uani 1 1 d . .
O2 O 1.0268(4) 0.8558(3) 0.67813(6) 0.0493(5) Uani 1 1 d . .
O3 O 1.1953(4) 0.7789(2) 0.73290(6) 0.0420(5) Uani 1 1 d . .
O4 O 0.6517(4) 0.56412(18) 0.78194(7) 0.0446(5) Uani 1 1 d . .
O5 O 0.3590(4) 0.6101(2) 0.81936(8) 0.0511(6) Uani 1 1 d . .
N1 N 0.6132(4) 1.1665(2) 0.87002(7) 0.0294(4) Uani 1 1 d . .
N2 N 1.0288(4) 0.8208(2) 0.71491(6) 0.0290(4) Uani 1 1 d . .
N3 N 0.5361(4) 0.6406(2) 0.80200(7) 0.0297(4) Uani 1 1 d . .
C1 C 0.5847(4) 1.0723(2) 0.83981(8) 0.0284(5) Uani 1 1 d . .
C2 C 0.7633(4) 0.9625(2) 0.84665(7) 0.0241(5) Uani 1 1 d . .
C3 C 0.8904(4) 1.0142(2) 0.88429(7) 0.0248(4) Uani 1 1 d . .
C4 C 1.0760(4) 0.9645(3) 0.90557(9) 0.0334(5) Uani 1 1 d . .
H4 H 1.1440 0.8829 0.8974 0.040 Uiso 1 1 calc R U
C5 C 1.1624(5) 1.0369(3) 0.93957(9) 0.0421(7) Uani 1 1 d . .
H5 H 1.2897 1.0039 0.9546 0.050 Uiso 1 1 calc R U
C6 C 1.0638(6) 1.1556(3) 0.95126(9) 0.0432(7) Uani 1 1 d . .
H6 H 1.1241 1.2031 0.9745 0.052 Uiso 1 1 calc R U
C7 C 0.8778(5) 1.2075(3) 0.92981(8) 0.0362(6) Uani 1 1 d . .
H7 H 0.8105 1.2895 0.9379 0.043 Uiso 1 1 calc R U
C8 C 0.7951(4) 1.1355(2) 0.89641(7) 0.0258(5) Uani 1 1 d . .
C9 C 0.9124(5) 0.9439(3) 0.80656(9) 0.0390(6) Uani 1 1 d . .
H9A H 0.8943 1.0212 0.7877 0.047 Uiso 1 1 calc R U
H9B H 1.0747 0.9363 0.8143 0.047 Uiso 1 1 calc R U
C10 C 0.8323(4) 0.8157(2) 0.78452(7) 0.0238(4) Uani 1 1 d . .
H10 H 0.9431 0.7429 0.7907 0.029 Uiso 1 1 calc R U
C11 C 0.6083(4) 0.7839(2) 0.80605(7) 0.0238(4) Uani 1 1 d . .
H11 H 0.4879 0.8401 0.7928 0.029 Uiso 1 1 calc R U
C12 C 0.6306(4) 0.8270(2) 0.85210(7) 0.0234(4) Uani 1 1 d . .
H12 H 0.4754 0.8472 0.8631 0.028 Uiso 1 1 calc R U
C13 C 0.7469(4) 0.7317(2) 0.88222(7) 0.0240(5) Uani 1 1 d . .
C14 C 0.9195(5) 0.6456(3) 0.87116(8) 0.0328(6) Uani 1 1 d . .
H14 H 0.9550 0.6334 0.8424 0.039 Uiso 1 1 calc R U
C15 C 1.0429(5) 0.5760(3) 0.90132(8) 0.0343(6) Uani 1 1 d . .
H15 H 1.1628 0.5181 0.8933 0.041 Uiso 1 1 calc R U
C16 C 0.9881(5) 0.5927(2) 0.94288(7) 0.0289(5) Uani 1 1 d . .
C17 C 0.8082(5) 0.6715(3) 0.95485(8) 0.0376(6) Uani 1 1 d . .
H17 H 0.7672 0.6788 0.9835 0.045 Uiso 1 1 calc R U
C18 C 0.6884(5) 0.7397(3) 0.92449(8) 0.0330(5) Uani 1 1 d . .
H18 H 0.5630 0.7934 0.9326 0.040 Uiso 1 1 calc R U
C19 C 0.4796(6) 1.2874(3) 0.87294(11) 0.0435(7) Uani 1 1 d . .
H19A H 0.5691 1.3626 0.8625 0.065 Uiso 1 1 calc R U
H19B H 0.4380 1.3033 0.9022 0.065 Uiso 1 1 calc R U
H19C H 0.3415 1.2780 0.8561 0.065 Uiso 1 1 calc R U
C20 C 0.8050(4) 0.8272(2) 0.73743(7) 0.0274(5) Uani 1 1 d . .
H20A H 0.7061 0.7543 0.7273 0.033 Uiso 1 1 calc R U
H20B H 0.7293 0.9126 0.7307 0.033 Uiso 1 1 calc R U

loop_
_atom_site_aniso_label
_atom_site_aniso_U_11
_atom_site_aniso_U_22
_atom_site_aniso_U_33
_atom_site_aniso_U_23
_atom_site_aniso_U_13
_atom_site_aniso_U_12
Br1 0.04637(16) 0.03686(14) 0.02792(13) 0.00108(11) -0.00563(10) 0.00798(13)
O1 0.0416(11) 0.0340(10) 0.0502(12) 0.0072(9) -0.0222(9) -0.0041(9)
O2 0.0488(13) 0.0706(15) 0.0284(10) 0.0054(10) 0.0075(9) -0.0095(12)
O3 0.0300(9) 0.0536(12) 0.0424(11) 0.0055(9) 0.0052(9) 0.0097(10)
O4 0.0565(13) 0.0279(9) 0.0495(11) -0.0095(8) 0.0065(11) -0.0002(10)
O5 0.0425(13) 0.0430(11) 0.0679(15) -0.0066(10) 0.0149(11) -0.0196(10)
N1 0.0286(11) 0.0225(9) 0.0371(11) 0.0012(8) -0.0033(9) 0.0033(8)
N2 0.0322(11) 0.0287(10) 0.0260(10) -0.0031(8) 0.0036(9) -0.0034(9)
N3 0.0309(11) 0.0275(10) 0.0306(10) -0.0007(8) -0.0036(9) -0.0051(9)
C1 0.0276(12) 0.0248(11) 0.0327(12) 0.0045(10) -0.0045(10) -0.0039(10)
C2 0.0228(10) 0.0246(10) 0.0248(10) -0.0022(8) 0.0010(8) -0.0017(8)
C3 0.0229(10) 0.0249(10) 0.0266(10) 0.0002(9) -0.0001(8) -0.0016(9)
C4 0.0255(12) 0.0312(12) 0.0433(14) 0.0016(10) -0.0045(10) 0.0007(10)
C5 0.0378(14) 0.0450(14) 0.0434(14) 0.0086(12) -0.0191(12) -0.0092(13)
C6 0.0589(19) 0.0412(14) 0.0296(13) 0.0011(11) -0.0154(13) -0.0195(14)
C7 0.0493(17) 0.0284(11) 0.0308(12) -0.0036(10) 0.0001(12) -0.0055(11)
C8 0.0266(12) 0.0255(10) 0.0253(11) 0.0016(8) 0.0009(9) -0.0012(10)
C9 0.0383(14) 0.0428(15) 0.0361(14) -0.0137(12) 0.0138(12) -0.0178(12)
C10 0.0212(10) 0.0265(10) 0.0237(10) -0.0013(8) -0.0003(9) -0.0013(10)
C11 0.0211(10) 0.0217(10) 0.0287(11) -0.0011(9) -0.0003(9) -0.0010(8)
C12 0.0188(11) 0.0250(10) 0.0263(11) -0.0013(9) 0.0011(9) 0.0001(9)
C13 0.0241(11) 0.0238(10) 0.0239(11) -0.0007(9) 0.0011(8) -0.0013(8)
C14 0.0413(14) 0.0340(12) 0.0232(11) 0.0003(10) 0.0051(10) 0.0126(11)
C15 0.0415(15) 0.0324(12) 0.0291(12) -0.0003(10) 0.0057(11) 0.0141(12)
C16 0.0367(13) 0.0251(10) 0.0250(11) 0.0012(9) -0.0042(10) 0.0015(10)
C17 0.0450(15) 0.0450(14) 0.0229(11) 0.0009(10) 0.0062(11) 0.0091(14)
C18 0.0314(13) 0.0383(12) 0.0292(12) -0.0012(10) 0.0074(10) 0.0092(12)
C19 0.0404(15) 0.0286(12) 0.0615(19) 0.0015(12) 0.0001(14) 0.0106(12)
C20 0.0245(11) 0.0320(11) 0.0258(11) 0.0019(9) -0.0009(9) 0.0001(10)

loop_
_atom_type_symbol
_atom_type_description
_atom_type_scat_dispersion_real
_atom_type_scat_dispersion_imag
_atom_type_scat_source
C C 0.0181 0.0091 'International Tables Vol C Tables 4.2.6.8 and 6.1.1.4'
H H 0.0000 0.0000 'International Tables Vol C Tables 4.2.6.8 and 6.1.1.4'
N N 0.0311 0.0180 'International Tables Vol C Tables 4.2.6.8 and 6.1.1.4'
O O 0.0492 0.0322 'International Tables Vol C Tables 4.2.6.8 and 6.1.1.4'
Br Br -0.6763 1.2805 'International Tables Vol C Tables 4.2.6.8 and 6.1.1.4'

loop_
_geom_angle_atom_site_label_1
_geom_angle_atom_site_label_2
_geom_angle_atom_site_label_3
_geom_angle
C1 N1 C8 111.5(2)
C1 N1 C19 124.1(2)
C8 N1 C19 124.3(2)
O3 N2 O2 124.2(2)
O3 N2 C20 119.8(2)
O2 N2 C20 116.0(2)
O4 N3 O5 124.1(2)
O4 N3 C11 119.6(2)
O5 N3 C11 116.2(2)
O1 C1 N1 126.0(2)
O1 C1 C2 125.7(2)
N1 C1 C2 108.3(2)
C3 C2 C1 101.81(18)
C3 C2 C9 114.6(2)
C1 C2 C9 110.6(2)
C3 C2 C12 117.02(19)
C1 C2 C12 107.24(19)
C9 C2 C12 105.33(18)
C4 C3 C8 119.8(2)
C4 C3 C2 131.3(2)
C8 C3 C2 108.81(19)
C3 C4 C5 118.7(2)
C6 C5 C4 120.4(3)
C5 C6 C7 121.4(3)
C8 C7 C6 117.5(3)
C7 C8 N1 128.4(2)
C7 C8 C3 122.1(2)
N1 C8 C3 109.6(2)
C10 C9 C2 107.6(2)
C20 C10 C11 111.9(2)
C20 C10 C9 114.9(2)
C11 C10 C9 103.54(19)
N3 C11 C10 113.97(19)
N3 C11 C12 112.05(19)
C10 C11 C12 107.38(18)
C13 C12 C11 117.72(19)
C13 C12 C2 113.01(18)
C11 C12 C2 100.37(17)
C14 C13 C18 117.7(2)
C14 C13 C12 124.4(2)
C18 C13 C12 117.7(2)
C13 C14 C15 121.4(2)
C16 C15 C14 118.9(2)
C15 C16 C17 121.2(2)
C15 C16 Br1 118.5(2)
C17 C16 Br1 120.28(19)
C16 C17 C18 118.9(2)
C17 C18 C13 121.6(2)
N2 C20 C10 112.2(2)

loop_
_geom_bond_atom_site_label_1
_geom_bond_atom_site_label_2
_geom_bond_distance
Br1 C16 1.909(2)
O1 C1 1.215(3)
O2 N2 1.226(3)
O3 N2 1.211(3)
O4 N3 1.210(3)
O5 N3 1.220(3)
N1 C1 1.362(3)
N1 C8 1.397(3)
N1 C19 1.450(3)
N2 C20 1.502(3)
N3 C11 1.507(3)
C1 C2 1.540(3)
C2 C3 1.508(3)
C2 C9 1.563(3)
C2 C12 1.579(3)
C3 C4 1.380(3)
C3 C8 1.398(3)
C4 C5 1.402(4)
C5 C6 1.379(5)
C6 C7 1.392(4)
C7 C8 1.378(4)
C9 C10 1.542(3)
C10 C20 1.517(3)
C10 C11 1.520(3)
C11 C12 1.539(3)
C12 C13 1.520(3)
C13 C14 1.381(3)
C13 C18 1.395(3)
C14 C15 1.394(4)
C15 C16 1.376(3)
C16 C17 1.376(4)
C17 C18 1.381(4)
